data_7045624
loop_
_publ_author_name
'Starobrat, A.'
'Jaro\'n, T'
'Grochala, W.'

_publ_section_title
;
 New hydrogen-rich ammonium metal borohydrides,
 NH<sub>4</sub>[M(BH<sub>4</sub>)<sub>4</sub>], M = Y, Sc, Al, as
 potential H<sub>2</sub> sources.
;
_journal_issue 13
_journal_name_full 'Dalton transactions (Cambridge, England : 2003)'
_journal_page_first 4442
_journal_page_last 4448
_journal_paper_doi 10.1039/c7dt03926c
_journal_volume 47
_journal_year 2018
_chemical_formula_sum 'Al B4 H20 N'
_chemical_formula_weight 104.4
_space_group_IT_number 70
_space_group_name_Hall '-F 2uv 2vw'
_space_group_name_H-M_alt 'F d d d :2'
_symmetry_cell_setting orthorhombic
_symmetry_Int_Tables_number 70
_symmetry_space_group_name_Hall '-F 2uv 2vw'
_symmetry_space_group_name_H-M 'F d d d :2'
_cell_angle_alpha 90
_cell_angle_beta 90
_cell_angle_gamma 90
_cell_formula_units_Z 8
_cell_length_a 9.8816(12)
_cell_length_b 12.6499(15)
_cell_length_c 14.872(2)
_cell_measurement_temperature 240
_cell_volume 1859.0(4)
_diffrn_ambient_temperature 240
_diffrn_detector one-dimensional
_diffrn_detector_type LYNXEYE
_diffrn_measurement_device_type 'Bruker D8 Discover'
_diffrn_radiation_probe x-ray
_diffrn_radiation_type 'Cu K\a'
_diffrn_radiation_wavelength 1.541871
_exptl_absorpt_coefficient_mu 1.107
_exptl_crystal_density_diffrn 0.746
_exptl_crystal_F_000 80
_pd_char_colour white
_pd_instr_location ' ?'
_pd_meas_2theta_range_inc 0.015
_pd_meas_2theta_range_max 80.005
_pd_meas_2theta_range_min 10.000
_pd_meas_number_of_points 4563
_pd_meas_scan_method cont
_pd_prep_temperature 240
_pd_proc_2theta_range_inc 0.015
_pd_proc_2theta_range_max 80.005
_pd_proc_2theta_range_min 10
_pd_proc_ls_background_function '30 Legendre polynoms'
_pd_proc_ls_pref_orient_corr none
_pd_proc_ls_profile_function Pseudo-Voigt
_pd_proc_ls_prof_R_factor 0.0063
_pd_proc_ls_prof_wR_expected 0.0062
_pd_proc_ls_prof_wR_factor 0.0089
_pd_spec_mounting 'quartz capillary'
_pd_spec_mount_mode transmission
_pd_spec_shape cylinder
_refine_ls_goodness_of_fit_all 1.45
_refine_ls_hydrogen_treatment refall
_refine_ls_number_constraints 2
_refine_ls_number_parameters 69
_refine_ls_number_restraints 19
_refine_ls_R_factor_all 0.0653
_refine_ls_R_factor_gt 0.0604
_refine_ls_shift/su_max 0.0468
_refine_ls_shift/su_mean 0.0105
_refine_ls_weighting_scheme sigma
_refine_ls_wR_factor_all 0.0423
_refine_ls_wR_factor_gt 0.0421
_cod_data_source_file c7dt03926c1.cif
_cod_data_source_block I
_cod_depositor_comments
;
The following automatic conversions were performed:

'_diffrn_radiation_probe' value 'X-ray' changed to 'x-ray' according
to
/home/data/users/saulius/crontab/automatic-downloads/rss-feeds/RSC/lib/dictionaries/cif_core.dic
dictionary named 'cif_core.dic' version 2.4.2 from 2011-04-26.

Automatic conversion script
Id: cif_fix_values 4973 2017-02-22 13:04:09Z antanas 

 Adding full bibliography for 7045622--7045625.cif.
;
_cod_original_sg_symbol_H-M 'F d d d'
_cod_original_formula_sum 'Al1 B4 H20 N1'
_cod_database_code 7045624

loop_
_space_group_symop_id
_space_group_symop_operation_xyz
1 x,y,z
2 -x+1/4,-y+1/4,z
3 -x+1/4,y,-z+1/4
4 x,-y+1/4,-z+1/4
5 -x,-y,-z
6 x+1/4,y+1/4,-z
7 x+1/4,-y,z+1/4
8 -x,y+1/4,z+1/4
9 x,y+1/2,z+1/2
10 -x+1/4,-y+3/4,z+1/2
11 -x+1/4,y+1/2,-z+3/4
12 x,-y+3/4,-z+3/4
13 -x,-y+1/2,-z+1/2
14 x+1/4,y+3/4,-z+1/2
15 x+1/4,-y+1/2,z+3/4
16 -x,y+3/4,z+3/4
17 x+1/2,y,z+1/2
18 -x+3/4,-y+1/4,z+1/2
19 -x+3/4,y,-z+3/4
20 x+1/2,-y+1/4,-z+3/4
21 -x+1/2,-y,-z+1/2
22 x+3/4,y+1/4,-z+1/2
23 x+3/4,-y,z+3/4
24 -x+1/2,y+1/4,z+3/4
25 x+1/2,y+1/2,z
26 -x+3/4,-y+3/4,z
27 -x+3/4,y+1/2,-z+1/4
28 x+1/2,-y+3/4,-z+1/4
29 -x+1/2,-y+1/2,-z
30 x+3/4,y+3/4,-z
31 x+3/4,-y+1/2,z+1/4
32 -x+1/2,y+3/4,z+1/4

loop_
_atom_site_label
_atom_site_type_symbol
_atom_site_fract_x
_atom_site_fract_y
_atom_site_fract_z
_atom_site_adp_type
_atom_site_U_iso_or_equiv
_atom_site_site_symmetry_multiplicity
_atom_site_occupancy
_atom_site_calc_flag
N1 N 0.125 0.125 0.125 Uiso 0.013(12) 8 1 d
H11 H 0.1807(18) 0.0815(14) 0.0880(12) Uiso 0.015(15) 32 1 d
Al1 Al 0.375 0.375 0.375 Uiso 0.038(7) 8 1 d
B1 B 0.7725(10) 0.6888(9) 0.7265(9) Uiso 0.011(9) 32 1 d
H1 H 0.687(6) 0.738(3) 0.691(4) Uiso 0.013(11) 32 1 d
H2 H 0.747(7) 0.678(3) 0.800(2) Uiso 0.013(11) 32 1 d
H3 H 0.781(3) 0.607(3) 0.692(2) Uiso 0.013(11) 32 1 d
H4 H 0.870(4) 0.731(4) 0.720(4) Uiso 0.013(11) 32 1 d

loop_
_atom_type_symbol
_atom_type_scat_dispersion_real
_atom_type_scat_dispersion_imag
_atom_type_scat_source
Al 0.2130 0.2455 'International Tables Vol C tables 4.2.6.8 and 6.1.1.1'
B 0.0090 0.0039 'International Tables Vol C tables 4.2.6.8 and 6.1.1.1'
H 0.0000 0.0000 'International Tables Vol C tables 4.2.6.8 and 6.1.1.1'
N 0.0311 0.0180 'International Tables Vol C tables 4.2.6.8 and 6.1.1.1'

loop_
_geom_angle_atom_site_label_1
_geom_angle_atom_site_label_2
_geom_angle_atom_site_label_3
_geom_angle_site_symmetry_1
_geom_angle_site_symmetry_3
_geom_angle
B1 Al1 B1 5_666 30_446 95.7(4)
B1 Al1 B1 5_666 23_464 137.9(4)
B1 Al1 B1 5_666 16_644 99.2(4)
B1 Al1 H1 5_666 5_666 31.5(16)
B1 Al1 H1 5_666 30_446 97.7(18)
B1 Al1 H1 5_666 23_464 107.2(16)
B1 Al1 H1 5_666 16_644 115.1(19)
B1 Al1 H3 5_666 5_666 30.9(12)
B1 Al1 H3 5_666 30_446 97.7(11)
B1 Al1 H3 5_666 23_464 161.1(12)
B1 Al1 H3 5_666 16_644 77.2(12)
B1 Al1 B1 30_446 23_464 99.2(4)
B1 Al1 B1 30_446 16_644 137.9(4)
B1 Al1 H1 30_446 5_666 97.7(18)
B1 Al1 H1 30_446 30_446 31.5(16)
B1 Al1 H1 30_446 23_464 115.1(19)
B1 Al1 H1 30_446 16_644 107.2(16)
B1 Al1 H3 30_446 5_666 97.7(11)
B1 Al1 H3 30_446 30_446 30.9(12)
B1 Al1 H3 30_446 23_464 77.2(12)
B1 Al1 H3 30_446 16_644 161.1(12)
B1 Al1 B1 23_464 16_644 95.7(4)
B1 Al1 H1 23_464 5_666 107.2(16)
B1 Al1 H1 23_464 30_446 115.1(19)
B1 Al1 H1 23_464 23_464 31.5(16)
B1 Al1 H1 23_464 16_644 97.7(18)
B1 Al1 H3 23_464 5_666 161.1(12)
B1 Al1 H3 23_464 30_446 77.2(12)
B1 Al1 H3 23_464 23_464 30.9(12)
B1 Al1 H3 23_464 16_644 97.7(11)
B1 Al1 H1 16_644 5_666 115.1(19)
B1 Al1 H1 16_644 30_446 107.2(16)
B1 Al1 H1 16_644 23_464 97.7(18)
B1 Al1 H1 16_644 16_644 31.5(16)
B1 Al1 H3 16_644 5_666 77.2(12)
B1 Al1 H3 16_644 30_446 161.1(12)
B1 Al1 H3 16_644 23_464 97.7(11)
B1 Al1 H3 16_644 16_644 30.9(12)
H1 Al1 H1 5_666 30_446 115(2)
H1 Al1 H1 5_666 23_464 78(2)
H1 Al1 H1 5_666 16_644 141(3)
H1 Al1 H3 5_666 5_666 62(2)
H1 Al1 H3 5_666 30_446 84(2)
H1 Al1 H3 5_666 23_464 131(2)
H1 Al1 H3 5_666 16_644 85(2)
H1 Al1 H1 30_446 23_464 141(3)
H1 Al1 H1 30_446 16_644 78(2)
H1 Al1 H3 30_446 5_666 84(2)
H1 Al1 H3 30_446 30_446 62(2)
H1 Al1 H3 30_446 23_464 85(2)
H1 Al1 H3 30_446 16_644 131(2)
H1 Al1 H1 23_464 16_644 115(2)
H1 Al1 H3 23_464 5_666 131(2)
H1 Al1 H3 23_464 30_446 85(2)
H1 Al1 H3 23_464 23_464 62(2)
H1 Al1 H3 23_464 16_644 84(2)
H1 Al1 H3 16_644 5_666 85(2)
H1 Al1 H3 16_644 30_446 131(2)
H1 Al1 H3 16_644 23_464 84(2)
H1 Al1 H3 16_644 16_644 62(2)
H3 Al1 H3 5_666 30_446 114.8(16)
H3 Al1 H3 5_666 23_464 166.0(16)
H3 Al1 H3 5_666 16_644 67.1(16)
H3 Al1 H3 30_446 23_464 67.1(16)
H3 Al1 H3 30_446 16_644 166.0(16)
H3 Al1 H3 23_464 16_644 114.8(16)
H1 B1 H2 . . 109(4)
H1 B1 H3 . . 109(3)
H1 B1 H4 . . 109(4)
H2 B1 H3 . . 109(3)
H2 B1 H4 . . 109(5)
H3 B1 H4 . . 109(3)

loop_
_geom_bond_atom_site_label_1
_geom_bond_atom_site_label_2
_geom_bond_site_symmetry_2
_geom_bond_distance
Al1 B1 5_666 2.247(12)
Al1 B1 30_446 2.247(12)
Al1 B1 23_464 2.247(12)
Al1 B1 16_644 2.247(12)
Al1 H1 5_666 1.85(5)
Al1 H1 30_446 1.85(5)
Al1 H1 23_464 1.85(5)
Al1 H1 16_644 1.85(5)
Al1 H3 5_666 1.85(3)
Al1 H3 30_446 1.85(3)
Al1 H3 23_464 1.85(3)
Al1 H3 16_644 1.85(3)
B1 H1 . 1.18(5)
B1 H2 . 1.14(4)
B1 H3 . 1.16(4)
B1 H4 . 1.11(4)

loop_
_restr_distance_atom_site_label_1
_restr_distance_site_symmetry_1
_restr_distance_atom_site_label_2
_restr_distance_target
_restr_distance_target_weight_param
B1 . H1 1.15 0.01
B1 . H2 1.15 0.01
B1 . H3 1.15 0.01
B1 . H4 1.15 0.01
N1 . H11 0.98 0.01
H11 16_655 H2 2.2 0.01

loop_
_restr_angle_atom_site_label_1
_restr_angle_site_symmetry_1
_restr_angle_atom_site_label_2
_restr_angle_atom_site_label_3
_restr_angle_site_symmetry_3
_restr_angle_target
_restr_angle_target_weight_param
H1 . B1 H2 . 109.47 0.01
H1 . B1 H3 . 109.47 0.01
H1 . B1 H4 . 109.47 0.01
H2 . B1 H3 . 109.47 0.01
H2 . B1 H4 . 109.47 0.01
H3 . B1 H4 . 109.47 0.01
H11 . N1 H11 2_555 109.47 0.01
H11 . N1 H11 3_555 109.47 0.01
H11 . N1 H11 4_555 109.47 0.01
H11 2_555 N1 H11 3_555 109.47 0.01
H11 2_555 N1 H11 4_555 109.47 0.01
H11 3_555 N1 H11 4_555 109.47 0.01

loop_
_restr_equal_distance_atom_site_label_1
_restr_equal_distance_atom_site_label_2
_restr_equal_distance_site_symmetry_2
_restr_equal_distance_class_class_id
_restr_equal_distance_class_target_weight_param
Al1 H1 5_666 1 0.01
Al1 H3 5_666 1 0.01
